data_1000476
loop_
_publ_author_name
'Leblanc, M'
'Pannetier, J'
'Ferey, G'
'de Pape, R'

_publ_section_title
;
Single crystal refinement of the structure of rhombohedral Fe F3
;
_journal_coden_ASTM RVCMA8
_journal_name_full 'Revue de Chimie Minerale'
_journal_page_first 107
_journal_page_last 114
_journal_volume 22
_journal_year 1985
_chemical_formula_structural 'Fe F3'
_chemical_formula_sum 'F3 Fe'
_chemical_name_systematic 'Iron trifluoride'
_space_group_IT_number 167
_symmetry_cell_setting trigonal
_symmetry_space_group_name_Hall '-P 3* 2n'
_symmetry_space_group_name_H-M 'R -3 c :R'
_cell_angle_alpha 57.94(2)
_cell_angle_beta 57.94(2)
_cell_angle_gamma 57.94(2)
_cell_formula_units_Z 2
_cell_length_a 5.362(1)
_cell_length_b 5.362(1)
_cell_length_c 5.362(1)
_cell_volume 103.9
_exptl_crystal_density_meas 3.6(5)
_refine_ls_R_factor_all 0.015
_cod_original_sg_symbol_H-M 'R -3 c R'
_cod_database_code 1000476

loop_
_symmetry_equiv_pos_as_xyz
x,y,z
y,z,x
z,x,y
-x,-y,-z
-y,-z,-x
-z,-x,-y
1/2+y,1/2+x,1/2+z
1/2+z,1/2+y,1/2+x
1/2+x,1/2+z,1/2+y
1/2-y,1/2-x,1/2-z
1/2-z,1/2-y,1/2-x
1/2-x,1/2-z,1/2-y

loop_
_atom_site_aniso_label
_atom_site_aniso_U_11
_atom_site_aniso_U_12
_atom_site_aniso_U_13
_atom_site_aniso_U_22
_atom_site_aniso_U_23
_atom_site_aniso_U_33
Fe1 0.0056(1) -0.0020(1) -0.002 0.0056 -0.002 0.0056
F1 0.0112(2) -0.0079(1) -0.0029(1) 0.0112 -0.0029 0.0112

loop_
_atom_site_label
_atom_site_type_symbol
_atom_site_symmetry_multiplicity
_atom_site_Wyckoff_symbol
_atom_site_fract_x
_atom_site_fract_y
_atom_site_fract_z
_atom_site_occupancy
_atom_site_attached_hydrogens
_atom_site_calc_flag
Fe1 Fe3+ 2 b 0. 0. 0. 1. 0 d
F1 F1- 6 e -0.1607(1) 0.6607(1) 0.25 1. 0 d

loop_
_atom_type_symbol
_atom_type_oxidation_number
Fe3+ 3.000
F1- -1.000
